data_7715439
loop_
_publ_author_name
'Nguyen, Tony'
'Dutton, Jason L.'
'Chang, Chia Yun'
'Zhou, Wen'
'Piers, Warren E.'

_publ_section_title
;
 Direct C-H electrophilic borylation with
 (C<sub>6</sub>F<sub>5</sub>)<sub>2</sub>B-NTf<sub>2</sub> to generate B-N
 dibenzo[<i>a</i>,<i>h</i>]pyrenes.
;
_journal_issue 17
_journal_name_full 'Dalton transactions (Cambridge, England : 2003)'
_journal_page_first 7273
_journal_page_last 7281
_journal_paper_doi 10.1039/d4dt00469h
_journal_volume 53
_journal_year 2024
_chemical_formula_moiety 'C46 H10 B2 F20 N4, 4(C2 H3 N)'
_chemical_formula_sum 'C54 H22 B2 F20 N8'
_chemical_formula_weight 1184.447
_space_group_crystal_system monoclinic
_space_group_IT_number 14
_space_group_name_Hall '-P 2yn'
_space_group_name_H-M_alt 'P 1 21/n 1'
_symmetry_Int_Tables_number 14
_atom_sites_solution_primary dual
_audit_creation_date 2023-07-04
_audit_creation_method
;
Olex2 1.5
(compiled 2023.03.06 svn.rbb2c1857 for OlexSys, GUI svn.r6748)
;
_audit_update_record
;
2024-02-15 deposited with the CCDC.	2024-03-08 downloaded from the CCDC.
;
_cell_angle_alpha 90
_cell_angle_beta 100.146(8)
_cell_angle_gamma 90
_cell_formula_units_Z 2
_cell_length_a 9.4453(13)
_cell_length_b 20.727(3)
_cell_length_c 12.4957(19)
_cell_measurement_reflns_used 8483
_cell_measurement_temperature 173
_cell_measurement_theta_max 72.430
_cell_measurement_theta_min 4.179
_cell_volume 2408.1(6)
_computing_cell_refinement 'SAINT V8.40A (Bruker, 2019)'
_computing_data_reduction 'SAINT V8.40A (Bruker, 2019)'
_computing_molecular_graphics 'Olex2 1.5 (Dolomanov et al., 2009)'
_computing_publication_material 'Olex2 1.5 (Dolomanov et al., 2009)'
_computing_structure_refinement 'olex2.refine 1.5 (Bourhis et al., 2015)'
_computing_structure_solution 'SHELXT 2018/2 (Sheldrick, 2018)'
_diffrn_ambient_temperature 173
_diffrn_measured_fraction_theta_full 0.9915
_diffrn_measured_fraction_theta_max 0.9809
_diffrn_measurement_device_type 'Bruker APEX-II CCD'
_diffrn_measurement_method '\f and \w scans'
_diffrn_radiation_type 'Cu K\a'
_diffrn_radiation_wavelength 1.54178
_diffrn_reflns_av_R_equivalents 0.0505
_diffrn_reflns_av_unetI/netI 0.0455
_diffrn_reflns_Laue_measured_fraction_full 0.9915
_diffrn_reflns_Laue_measured_fraction_max 0.9809
_diffrn_reflns_limit_h_max 11
_diffrn_reflns_limit_h_min -11
_diffrn_reflns_limit_k_max 23
_diffrn_reflns_limit_k_min -25
_diffrn_reflns_limit_l_max 15
_diffrn_reflns_limit_l_min -15
_diffrn_reflns_number 17519
_diffrn_reflns_point_group_measured_fraction_full 0.9915
_diffrn_reflns_point_group_measured_fraction_max 0.9809
_diffrn_reflns_theta_full 67.6786
_diffrn_reflns_theta_max 72.47
_diffrn_reflns_theta_min 4.18
_diffrn_source_current 0.64
_diffrn_source_power 0.0285952
_diffrn_source_voltage 44.68
_diffrn_standards_number 0
_exptl_absorpt_coefficient_mu 1.353
_exptl_absorpt_correction_T_max 0.7536
_exptl_absorpt_correction_T_min 0.6113
_exptl_absorpt_correction_type multi-scan
_exptl_absorpt_process_details
;
SADABS-2016/2 (Bruker,2016/2) was used for absorption correction.
wR2(int) was 0.1219 before and 0.0615 after correction.
The Ratio of minimum to maximum transmission is 0.8112.
The \l/2 correction factor is Not present.
;
_exptl_crystal_colour yellow
_exptl_crystal_colour_primary yellow
_exptl_crystal_density_diffrn 1.634
_exptl_crystal_description plate
_exptl_crystal_F_000 1189.655
_exptl_crystal_size_max 0.198
_exptl_crystal_size_mid 0.147
_exptl_crystal_size_min 0.126
_refine_diff_density_max 0.3925
_refine_diff_density_min -0.5269
_refine_diff_density_rms 0.0788
_refine_ls_d_res_high 0.8084
_refine_ls_d_res_low 10.5779
_refine_ls_goodness_of_fit_ref 1.0618
_refine_ls_hydrogen_treatment constr
_refine_ls_matrix_type full
_refine_ls_number_constraints 28
_refine_ls_number_parameters 439
_refine_ls_number_reflns 4682
_refine_ls_number_restraints 78
_refine_ls_restrained_S_all 1.0521
_refine_ls_R_factor_all 0.0661
_refine_ls_R_factor_gt 0.0542
_refine_ls_shift/su_max -0.0038
_refine_ls_shift/su_mean 0.0001
_refine_ls_structure_factor_coef Fsqd
_refine_ls_weighting_details 'w=1/[\s^2^(Fo^2^)+(0.1034P)^2^+1.3367P] where P=(Fo^2^+2Fc^2^)/3'
_refine_ls_weighting_scheme calc
_refine_ls_wR_factor_gt 0.1658
_refine_ls_wR_factor_ref 0.1787
_reflns_Friedel_coverage 0.0
_reflns_limit_h_max 8
_reflns_limit_h_min -11
_reflns_limit_k_max 25
_reflns_limit_k_min 0
_reflns_limit_l_max 15
_reflns_limit_l_min -7
_reflns_number_gt 3802
_reflns_number_total 4682
_reflns_threshold_expression I>=2u(I)
_cod_data_source_file d4dt00469h2.cif
_cod_data_source_block TN02221
_cod_depositor_comments 'Adding full bibliography for 7715430--7715439.cif.'
_cod_database_code 7715439
_olex2_refinement_description
;
1. Fixed Uiso
 At 1.2 times of:
  All C(H) groups
 At 1.5 times of:
  All C(H,H,H) groups
2. Uiso/Uaniso restraints and constraints
N4 \\sim C26 \\sim C27 \\sim N4A \\sim C26A \\sim C27A: within 2A with sigma of
0.001 and sigma for terminal atoms of 0.002 within 2A
N3 \\sim C24 \\sim C25 \\sim N3a \\sim C24a \\sim C25a: within 2A with sigma of
0.001 and sigma for terminal atoms of 0.002 within 2A
3. Others
 Sof(N4A)=Sof(C26A)=Sof(C27A)=Sof(H27d)=Sof(H27e)=Sof(H27f)=1-FVAR(1)
 Sof(N4)=Sof(C26)=Sof(C27)=Sof(H27a)=Sof(H27b)=Sof(H27c)=FVAR(1)
 Sof(N3a)=Sof(C24a)=Sof(C25a)=Sof(H25d)=Sof(H25e)=Sof(H25f)=1-FVAR(2)
 Sof(N3)=Sof(C24)=Sof(C25)=Sof(H25a)=Sof(H25b)=Sof(H25c)=FVAR(2)
4.a Aromatic/amide H refined with riding coordinates:
 C2(H2), C8(H8), C9(H9), C5(H5), C4(H4)
4.b Idealised Me refined as rotating group:
 C25(H25a,H25b,H25c), C27(H27a,H27b,H27c), C27A(H27d,H27e,H27f), C25a(H25d,
 H25e,H25f)
;
_olex2_submission_special_instructions 'No special instructions were received'

loop_
_space_group_symop_id
_space_group_symop_operation_xyz
1 x,y,z
2 -x+1/2,y+1/2,-z+1/2
3 -x,-y,-z
4 x-1/2,-y-1/2,z-1/2

loop_
_atom_site_label
_atom_site_type_symbol
_atom_site_fract_x
_atom_site_fract_y
_atom_site_fract_z
_atom_site_U_iso_or_equiv
_atom_site_adp_type
_atom_site_occupancy
_atom_site_refinement_flags_posn
_atom_site_refinement_flags_adp
_atom_site_refinement_flags_occupancy
_atom_site_disorder_group
F1 F 0.14035(15) 0.64183(6) 0.23123(13) 0.0365(4) Uani 1.000000 . . . .
F2 F -0.10159(19) 0.68346(8) 0.28467(19) 0.0645(6) Uani 1.000000 . . . .
F3 F -0.26619(18) 0.60331(10) 0.38487(18) 0.0652(6) Uani 1.000000 . . . .
F4 F -0.18839(17) 0.47809(10) 0.41974(15) 0.0544(5) Uani 1.000000 . . . .
F5 F 0.05751(16) 0.43543(7) 0.37217(13) 0.0423(4) Uani 1.000000 . . . .
F6 F 0.56524(14) 0.52484(8) 0.23559(13) 0.0426(4) Uani 1.000000 . . . .
F7 F 0.65270(19) 0.57536(10) 0.06337(16) 0.0627(6) Uani 1.000000 . . . .
F8 F 0.4569(2) 0.61294(11) -0.11309(16) 0.0713(6) Uani 1.000000 . . . .
F9 F 0.1710(2) 0.59931(11) -0.11002(14) 0.0624(5) Uani 1.000000 . . . .
F10 F 0.08189(15) 0.55351(7) 0.06472(12) 0.0371(4) Uani 1.000000 . . . .
N1 N 0.38276(18) 0.53120(8) 0.37783(14) 0.0208(4) Uani 1.000000 . . . .
N2 N 0.9540(4) 0.71263(13) 1.0244(3) 0.0705(10) Uani 1.000000 . . . .
C6 C 0.7237(2) 0.56642(10) 0.74466(17) 0.0227(4) Uani 1.000000 . . . .
C7 C 0.8062(2) 0.59471(11) 0.83681(19) 0.0285(5) Uani 1.000000 . . . .
H2 H 0.8698(2) 0.56864(11) 0.88616(19) 0.0342(6) Uiso 1.000000 R . . .
C8 C 0.7965(3) 0.66008(11) 0.8571(2) 0.0321(5) Uani 1.000000 . . . .
C9 C 0.7005(3) 0.69905(11) 0.7876(2) 0.0366(6) Uani 1.000000 . . . .
H4 H 0.6912(3) 0.74356(11) 0.8031(2) 0.0439(7) Uiso 1.000000 R . . .
C10 C 0.6201(3) 0.67196(11) 0.6965(2) 0.0338(5) Uani 1.000000 . . . .
H5 H 0.5549(3) 0.69816(11) 0.6486(2) 0.0406(6) Uiso 1.000000 R . . .
C5 C 0.6324(2) 0.60642(10) 0.67303(18) 0.0241(5) Uani 1.000000 . . . .
C4 C 0.5512(2) 0.57944(10) 0.57147(17) 0.0221(4) Uani 1.000000 . . . .
C3 C 0.4796(2) 0.61895(10) 0.49122(19) 0.0262(5) Uani 1.000000 . . . .
H8 H 0.4860(2) 0.66441(10) 0.50054(19) 0.0315(6) Uiso 1.000000 R . . .
C2 C 0.3990(2) 0.59407(10) 0.39760(19) 0.0266(5) Uani 1.000000 . . . .
H9 H 0.3524(2) 0.62340(10) 0.34436(19) 0.0319(6) Uiso 1.000000 R . . .
C1 C 0.4571(2) 0.48813(9) 0.45126(16) 0.0195(4) Uani 1.000000 . . . .
C11 C 0.8841(3) 0.68869(12) 0.9512(2) 0.0444(7) Uani 1.000000 . . . .
C12 C 0.1118(2) 0.53559(11) 0.29565(18) 0.0249(5) Uani 1.000000 . . . .
C13 C 0.0626(2) 0.59834(11) 0.2768(2) 0.0310(5) Uani 1.000000 . . . .
C14 C -0.0631(3) 0.62143(13) 0.3039(3) 0.0422(6) Uani 1.000000 . . . .
C15 C -0.1471(3) 0.58121(15) 0.3532(2) 0.0434(7) Uani 1.000000 . . . .
C16 C -0.1060(3) 0.51813(14) 0.3720(2) 0.0389(6) Uani 1.000000 . . . .
C17 C 0.0214(2) 0.49701(12) 0.34476(19) 0.0308(5) Uani 1.000000 . . . .
C18 C 0.3185(2) 0.54181(10) 0.16335(18) 0.0242(4) Uani 1.000000 . . . .
C19 C 0.4632(3) 0.54628(12) 0.1547(2) 0.0310(5) Uani 1.000000 . . . .
C20 C 0.5113(3) 0.57113(14) 0.0641(2) 0.0423(6) Uani 1.000000 . . . .
C21 C 0.4137(3) 0.58959(15) -0.0241(2) 0.0463(7) Uani 1.000000 . . . .
C22 C 0.2688(3) 0.58355(14) -0.0222(2) 0.0407(6) Uani 1.000000 . . . .
C23 C 0.2247(3) 0.55983(11) 0.0702(2) 0.0300(5) Uani 1.000000 . . . .
B1 B 0.2685(2) 0.50997(11) 0.27100(19) 0.0215(5) Uani 1.000000 . . . .
N3 N 0.1491(6) 0.6899(2) 0.4829(4) 0.0894(11) Uani 0.821(5) . U P 3
C24 C 0.1813(7) 0.6853(3) 0.5748(5) 0.0882(11) Uani 0.821(5) . U P 3
C25 C 0.2209(7) 0.6787(4) 0.6888(5) 0.0893(11) Uani 0.821(5) . U P 3
H25a H 0.299(4) 0.6473(17) 0.7054(5) 0.1340(17) Uiso 0.821(5) GR . P 3
H25b H 0.253(5) 0.7205(6) 0.7209(6) 0.1340(17) Uiso 0.821(5) GR . P 3
H25c H 0.1380(16) 0.664(2) 0.7192(6) 0.1340(17) Uiso 0.821(5) GR . P 3
N3a N 0.017(4) 0.7963(16) 0.748(2) 0.0894(17) Uani 0.179(5) . U P 4
C24a C 0.048(4) 0.7578(19) 0.700(3) 0.0891(12) Uani 0.179(5) . U P 4
C25a C 0.075(3) 0.7191(15) 0.596(2) 0.0890(11) Uani 0.179(5) . U P 4
H25d H 0.05(2) 0.673(2) 0.604(8) 0.1336(17) Uiso 0.179(5) GR . P 4
H25e H 0.013(17) 0.736(7) 0.531(3) 0.1336(17) Uiso 0.179(5) GR . P 4
H25f H 0.176(6) 0.723(9) 0.588(10) 0.1336(17) Uiso 0.179(5) GR . P 4
N4 N -0.0462(8) 0.7939(3) 0.7075(7) 0.0943(14) Uani 0.741(6) . U P 1
C26 C -0.1047(8) 0.7725(3) 0.6260(7) 0.0927(14) Uani 0.741(6) . U P 1
C27 C -0.1773(7) 0.7462(3) 0.5246(6) 0.0934(14) Uani 0.741(6) . U P 1
H27a H -0.117(3) 0.752(2) 0.4689(12) 0.140(2) Uiso 0.741(6) GR . P 1
H27b H -0.195(5) 0.7001(6) 0.5335(12) 0.140(2) Uiso 0.741(6) GR . P 1
H27c H -0.269(3) 0.7686(17) 0.502(2) 0.140(2) Uiso 0.741(6) GR . P 1
N4A N 0.009(2) 0.7820(9) 0.7839(19) 0.0954(16) Uani 0.259(6) . U P 2
C26A C 0.082(3) 0.7517(12) 0.734(2) 0.0951(16) Uani 0.259(6) . U P 2
C27A C 0.155(3) 0.7124(10) 0.681(2) 0.0952(16) Uani 0.259(6) . U P 2
H27d H 0.230(12) 0.691(6) 0.732(2) 0.143(2) Uiso 0.259(6) GR . P 2
H27e H 0.090(4) 0.680(5) 0.641(11) 0.143(2) Uiso 0.259(6) GR . P 2
H27f H 0.199(15) 0.7372(15) 0.629(10) 0.143(2) Uiso 0.259(6) GR . P 2

loop_
_atom_site_aniso_label
_atom_site_aniso_U_11
_atom_site_aniso_U_22
_atom_site_aniso_U_33
_atom_site_aniso_U_12
_atom_site_aniso_U_13
_atom_site_aniso_U_23
F1 0.0346(7) 0.0247(7) 0.0505(9) 0.0031(5) 0.0088(6) 0.0024(6)
F2 0.0509(10) 0.0428(10) 0.1029(17) 0.0203(8) 0.0220(10) -0.0051(9)
F3 0.0324(8) 0.0832(14) 0.0854(15) 0.0067(8) 0.0248(9) -0.0243(11)
F4 0.0361(8) 0.0776(12) 0.0542(11) -0.0114(8) 0.0208(8) 0.0038(9)
F5 0.0385(8) 0.0413(9) 0.0499(10) -0.0027(6) 0.0156(7) 0.0135(7)
F6 0.0246(7) 0.0624(10) 0.0405(9) 0.0055(6) 0.0052(6) 0.0033(7)
F7 0.0391(9) 0.0900(15) 0.0660(13) -0.0067(9) 0.0290(9) 0.0072(10)
F8 0.0762(13) 0.0969(16) 0.0488(11) -0.0010(11) 0.0333(10) 0.0265(11)
F9 0.0633(11) 0.0904(14) 0.0315(9) 0.0050(10) 0.0025(8) 0.0228(9)
F10 0.0289(7) 0.0496(9) 0.0299(7) -0.0006(6) -0.0030(6) 0.0053(6)
N1 0.0209(8) 0.0190(8) 0.0221(9) 0.0000(6) 0.0027(7) 0.0004(7)
N2 0.097(2) 0.0382(14) 0.0590(18) -0.0086(14) -0.0344(17) -0.0107(12)
C6 0.0226(10) 0.0228(11) 0.0225(11) -0.0010(8) 0.0039(8) -0.0004(8)
C7 0.0301(11) 0.0265(11) 0.0265(12) -0.0013(9) -0.0014(9) 0.0005(9)
C8 0.0384(13) 0.0258(12) 0.0297(13) -0.0057(9) -0.0010(10) -0.0040(9)
C9 0.0499(14) 0.0217(11) 0.0340(14) 0.0017(10) -0.0038(11) -0.0037(9)
C10 0.0418(13) 0.0240(11) 0.0316(13) 0.0048(9) -0.0048(10) -0.0019(9)
C5 0.0257(10) 0.0221(10) 0.0233(11) -0.0010(8) 0.0010(9) -0.0013(8)
C4 0.0199(9) 0.0229(10) 0.0236(11) -0.0007(8) 0.0039(8) -0.0004(8)
C3 0.0300(11) 0.0180(10) 0.0290(12) -0.0004(8) 0.0007(9) -0.0003(8)
C2 0.0292(11) 0.0214(11) 0.0274(12) 0.0012(8) 0.0002(9) 0.0027(8)
C1 0.0171(8) 0.0208(10) 0.0209(11) 0.0000(7) 0.0039(8) 0.0013(8)
C11 0.0578(17) 0.0255(13) 0.0419(16) -0.0017(11) -0.0134(13) -0.0026(11)
C12 0.0215(10) 0.0310(12) 0.0212(11) -0.0009(8) 0.0008(8) -0.0030(8)
C13 0.0270(11) 0.0322(12) 0.0335(13) 0.0016(9) 0.0040(10) -0.0028(9)
C14 0.0322(12) 0.0401(15) 0.0529(17) 0.0087(11) 0.0036(12) -0.0087(12)
C15 0.0250(11) 0.0586(18) 0.0477(16) 0.0046(11) 0.0097(11) -0.0152(13)
C16 0.0285(12) 0.0574(17) 0.0323(13) -0.0089(11) 0.0092(10) -0.0035(11)
C17 0.0278(11) 0.0368(13) 0.0264(12) -0.0031(9) 0.0013(9) 0.0011(9)
C18 0.0273(11) 0.0209(10) 0.0245(11) -0.0013(8) 0.0045(9) -0.0019(8)
C19 0.0295(11) 0.0333(12) 0.0308(13) 0.0001(9) 0.0070(10) -0.0022(9)
C20 0.0370(14) 0.0472(16) 0.0469(17) -0.0016(11) 0.0193(12) 0.0001(12)
C21 0.0561(17) 0.0530(17) 0.0346(15) -0.0034(13) 0.0210(13) 0.0090(12)
C22 0.0470(15) 0.0481(15) 0.0258(13) 0.0019(12) 0.0033(11) 0.0074(11)
C23 0.0323(11) 0.0299(12) 0.0277(12) -0.0013(9) 0.0050(10) 0.0004(9)
B1 0.0199(10) 0.0231(12) 0.0202(12) 0.0001(8) -0.0001(9) -0.0004(9)
N3 0.095(2) 0.104(3) 0.0679(19) 0.0033(17) 0.0123(17) 0.0057(17)
C24 0.093(2) 0.103(2) 0.0674(18) 0.0033(17) 0.0117(17) 0.0059(17)
C25 0.094(2) 0.104(3) 0.0685(19) 0.0033(17) 0.0120(17) 0.0058(17)
N3a 0.095(3) 0.104(3) 0.069(3) 0.003(2) 0.012(2) 0.006(2)
C24a 0.094(3) 0.104(3) 0.068(2) 0.0032(18) 0.0121(18) 0.0058(18)
C25a 0.094(2) 0.104(3) 0.0682(19) 0.0033(17) 0.0120(17) 0.0058(17)
N4 0.099(3) 0.072(2) 0.119(4) -0.0015(19) 0.039(3) -0.012(2)
C26 0.096(3) 0.071(2) 0.118(4) -0.0017(18) 0.039(3) -0.013(2)
C27 0.097(3) 0.072(2) 0.119(4) -0.0017(18) 0.039(3) -0.012(2)
N4A 0.100(3) 0.073(3) 0.120(4) -0.002(2) 0.039(3) -0.011(2)
C26A 0.099(3) 0.073(3) 0.120(4) -0.002(2) 0.039(3) -0.011(2)
C27A 0.099(4) 0.073(3) 0.121(4) -0.001(2) 0.039(3) -0.011(2)

loop_
_atom_type_symbol
_atom_type_scat_dispersion_real
_atom_type_scat_dispersion_imag
_atom_type_scat_Cromer_Mann_a1
_atom_type_scat_Cromer_Mann_a2
_atom_type_scat_Cromer_Mann_a3
_atom_type_scat_Cromer_Mann_a4
_atom_type_scat_Cromer_Mann_b1
_atom_type_scat_Cromer_Mann_b2
_atom_type_scat_Cromer_Mann_b3
_atom_type_scat_Cromer_Mann_b4
_atom_type_scat_Cromer_Mann_c
_atom_type_scat_source
_atom_type_scat_dispersion_source
B 0.00963 0.00408 2.05450 1.33260 1.09790 0.70680 23.21850 1.02100 60.34980 0.14030 -0.19320 'International Tables Volume C Table 6.1.1.4 (pp. 500-502)' 'Henke, Gullikson and Davis, At. Data and Nucl. Data Tables, 1993, 54, 2'
C 0.01920 0.00962 2.31000 1.02000 1.58860 0.86500 20.84390 10.20750 0.56870 51.65120 0.21560 'International Tables Volume C Table 6.1.1.4 (pp. 500-502)' 'Henke, Gullikson and Davis, At. Data and Nucl. Data Tables, 1993, 54, 2'
F 0.07536 0.05506 3.53920 2.64120 1.51700 1.02430 10.28250 4.29440 0.26150 26.14760 0.27760 'International Tables Volume C Table 6.1.1.4 (pp. 500-502)' 'Henke, Gullikson and Davis, At. Data and Nucl. Data Tables, 1993, 54, 2'
H 0.00000 0.00000 0.49300 0.32291 0.14019 0.04081 10.51090 26.12570 3.14236 57.79970 0.00304 'International Tables Volume C Table 6.1.1.4 (pp. 500-502)' 'Henke, Gullikson and Davis, At. Data and Nucl. Data Tables, 1993, 54, 2'
N 0.03256 0.01839 12.21260 3.13220 2.01250 1.16630 0.00570 9.89330 28.99750 0.58260 -11.52900 'International Tables Volume C Table 6.1.1.4 (pp. 500-502)' 'Henke, Gullikson and Davis, At. Data and Nucl. Data Tables, 1993, 54, 2'

loop_
_exptl_crystal_face_index_h
_exptl_crystal_face_index_k
_exptl_crystal_face_index_l
_exptl_crystal_face_perp_dist
0.00 -1.00 0.00 0.0550
0.00 1.00 0.00 0.0650
1.00 1.00 1.00 0.0690
0.00 1.00 -1.00 0.0510
0.00 -1.00 1.00 0.0720
0.00 1.00 1.00 0.0630
1.00 1.00 -1.00 0.0490
-1.00 -1.00 1.00 0.1030
1.00 -1.00 -1.00 0.0470
-1.00 1.00 1.00 0.0890
-1.00 -1.00 0.00 0.0950
1.00 1.00 0.00 0.0690
-1.00 0.00 0.00 0.0910
0.00 0.00 -1.00 0.0210
0.00 0.00 1.00 0.0720

loop_
_geom_angle_atom_site_label_1
_geom_angle_atom_site_label_2
_geom_angle_atom_site_label_3
_geom_angle
_geom_angle_site_symmetry_1
_geom_angle_site_symmetry_3
_geom_angle_publ_flag
C1 N1 C2 118.80(18) . . ?
B1 N1 C2 117.16(17) . . ?
B1 N1 C1 123.94(16) . . ?
C5 C6 C7 117.94(19) . . ?
B1 C6 C7 118.99(19) 3_666 . ?
B1 C6 C5 122.99(19) 3_666 . ?
H2 C7 C6 119.49(13) . . ?
C8 C7 C6 121.0(2) . . ?
C8 C7 H2 119.49(14) . . ?
C9 C8 C7 120.6(2) . . ?
C11 C8 C7 120.3(2) . . ?
C11 C8 C9 119.1(2) . . ?
H4 C9 C8 120.55(14) . . ?
C10 C9 C8 118.9(2) . . ?
C10 C9 H4 120.55(14) . . ?
H5 C10 C9 119.44(14) . . ?
C5 C10 C9 121.1(2) . . ?
C5 C10 H5 119.44(14) . . ?
C10 C5 C6 120.4(2) . . ?
C4 C5 C6 119.65(19) . . ?
C4 C5 C10 120.0(2) . . ?
C3 C4 C5 121.08(19) . . ?
C1 C4 C5 123.07(19) 3_666 . ?
C1 C4 C3 115.84(19) 3_666 . ?
H8 C3 C4 119.24(13) . . ?
C2 C3 C4 121.5(2) . . ?
C2 C3 H8 119.24(13) . . ?
C3 C2 N1 123.5(2) . . ?
H9 C2 N1 118.24(12) . . ?
H9 C2 C3 118.24(13) . . ?
C4 C1 N1 119.89(18) 3_666 . ?
C1 C1 N1 119.4(2) 3_666 . ?
C1 C1 C4 120.7(2) 3_666 3_666 ?
C8 C11 N2 178.4(3) . . ?
C17 C12 C13 113.7(2) . . ?
B1 C12 C13 123.64(19) . . ?
B1 C12 C17 122.6(2) . . ?
C12 C13 F1 120.5(2) . . ?
C14 C13 F1 115.4(2) . . ?
C14 C13 C12 124.2(2) . . ?
C13 C14 F2 120.4(3) . . ?
C15 C14 F2 120.1(2) . . ?
C15 C14 C13 119.5(3) . . ?
C14 C15 F3 120.6(3) . . ?
C16 C15 F3 120.2(3) . . ?
C16 C15 C14 119.2(2) . . ?
C15 C16 F4 119.6(2) . . ?
C17 C16 F4 120.8(3) . . ?
C17 C16 C15 119.6(2) . . ?
C12 C17 F5 120.6(2) . . ?
C16 C17 F5 115.5(2) . . ?
C16 C17 C12 123.9(2) . . ?
C23 C18 C19 114.1(2) . . ?
B1 C18 C19 121.2(2) . . ?
B1 C18 C23 124.35(19) . . ?
C18 C19 F6 120.2(2) . . ?
C20 C19 F6 116.2(2) . . ?
C20 C19 C18 123.6(2) . . ?
C19 C20 F7 119.9(3) . . ?
C21 C20 F7 120.7(2) . . ?
C21 C20 C19 119.4(2) . . ?
C20 C21 F8 120.7(3) . . ?
C22 C21 F8 119.7(3) . . ?
C22 C21 C20 119.5(2) . . ?
C21 C22 F9 120.3(2) . . ?
C23 C22 F9 120.2(2) . . ?
C23 C22 C21 119.5(2) . . ?
C18 C23 F10 120.3(2) . . ?
C22 C23 F10 116.0(2) . . ?
C22 C23 C18 123.7(2) . . ?
C6 B1 N1 109.34(17) 3_666 . ?
C12 B1 N1 104.31(16) . . ?
C12 B1 C6 113.77(17) . 3_666 ?
C18 B1 N1 108.66(16) . . ?
C18 B1 C6 105.79(17) . 3_666 ?
C18 B1 C12 114.85(17) . . ?
C25 C24 N3 179.2(7) . . ?
H25a C25 C24 109.5 . . ?
H25b C25 C24 109.5 . . ?
H25b C25 H25a 109.5 . . ?
H25c C25 C24 109.5 . . ?
H25c C25 H25a 109.5 . . ?
H25c C25 H25b 109.5 . . ?
C25a C24a N3a 159(3) . . ?
H25d C25a C24a 109.5 . . ?
H25e C25a C24a 109.5 . . ?
H25e C25a H25d 109.5 . . ?
H25f C25a C24a 109.5 . . ?
H25f C25a H25d 109.5 . . ?
H25f C25a H25e 109.5 . . ?
C27 C26 N4 179.6(8) . . ?
H27a C27 C26 109.5 . . ?
H27b C27 C26 109.5 . . ?
H27b C27 H27a 109.5 . . ?
H27c C27 C26 109.5 . . ?
H27c C27 H27a 109.5 . . ?
H27c C27 H27b 109.5 . . ?
C27A C26A N4A 174(3) . . ?
H27d C27A C26A 109.5 . . ?
H27e C27A C26A 109.5 . . ?
H27e C27A H27d 109.5 . . ?
H27f C27A C26A 109.5 . . ?
H27f C27A H27d 109.5 . . ?
H27f C27A H27e 109.5 . . ?

loop_
_geom_bond_atom_site_label_1
_geom_bond_atom_site_label_2
_geom_bond_distance
_geom_bond_site_symmetry_2
_geom_bond_publ_flag
F1 C13 1.350(3) . ?
F2 C14 1.346(3) . ?
F3 C15 1.337(3) . ?
F4 C16 1.347(3) . ?
F5 C17 1.350(3) . ?
F6 C19 1.344(3) . ?
F7 C20 1.340(3) . ?
F8 C21 1.340(3) . ?
F9 C22 1.344(3) . ?
F10 C23 1.345(3) . ?
N1 C2 1.330(3) . ?
N1 C1 1.380(3) . ?
N1 B1 1.622(3) . ?
N2 C11 1.142(4) . ?
C6 C7 1.400(3) . ?
C6 C5 1.400(3) . ?
C6 B1 1.599(3) 3_666 ?
C7 H2 0.9500 . ?
C7 C8 1.385(3) . ?
C8 C9 1.397(3) . ?
C8 C11 1.441(3) . ?
C9 H4 0.9500 . ?
C9 C10 1.372(3) . ?
C10 H5 0.9500 . ?
C10 C5 1.399(3) . ?
C5 C4 1.473(3) . ?
C4 C3 1.376(3) . ?
C4 C1 1.428(3) 3_666 ?
C3 H8 0.9500 . ?
C3 C2 1.379(3) . ?
C2 H9 0.9500 . ?
C1 C1 1.426(4) 3_666 ?
C12 C13 1.387(3) . ?
C12 C17 1.389(3) . ?
C12 B1 1.652(3) . ?
C13 C14 1.377(3) . ?
C14 C15 1.370(4) . ?
C15 C16 1.373(4) . ?
C16 C17 1.378(3) . ?
C18 C19 1.393(3) . ?
C18 C23 1.384(3) . ?
C18 B1 1.640(3) . ?
C19 C20 1.391(4) . ?
C20 C21 1.362(4) . ?
C21 C22 1.378(4) . ?
C22 C23 1.385(4) . ?
N3 C24 1.139(7) . ?
C24 C25 1.414(8) . ?
C25 H25a 0.9800 . ?
C25 H25b 0.9800 . ?
C25 H25c 0.9800 . ?
N3a C24a 1.07(5) . ?
C24a C25a 1.59(5) . ?
C25a H25d 0.9800 . ?
C25a H25e 0.9800 . ?
C25a H25f 0.9800 . ?
N4 C26 1.158(10) . ?
C26 C27 1.438(10) . ?
C27 H27a 0.9800 . ?
C27 H27b 0.9800 . ?
C27 H27c 0.9800 . ?
N4A C26A 1.19(3) . ?
C26A C27A 1.32(3) . ?
C27A H27d 0.9800 . ?
C27A H27e 0.9800 . ?
C27A H27f 0.9800 . ?

loop_
_geom_torsion_atom_site_label_1
_geom_torsion_atom_site_label_2
_geom_torsion_atom_site_label_3
_geom_torsion_atom_site_label_4
_geom_torsion
_geom_torsion_site_symmetry_1
_geom_torsion_site_symmetry_2
_geom_torsion_site_symmetry_3
_geom_torsion_site_symmetry_4
_geom_torsion_publ_flag
F1 C13 C12 C17 178.8(2) . . . . ?
F1 C13 C12 B1 3.2(3) . . . . ?
F1 C13 C14 F2 0.1(3) . . . . ?
F1 C13 C14 C15 -178.3(2) . . . . ?
F2 C14 C13 C12 178.7(2) . . . . ?
F2 C14 C15 F3 -1.5(3) . . . . ?
F2 C14 C15 C16 180.0(3) . . . . ?
F3 C15 C14 C13 176.9(3) . . . . ?
F3 C15 C16 F4 1.9(3) . . . . ?
F3 C15 C16 C17 -176.2(3) . . . . ?
F4 C16 C15 C14 -179.6(3) . . . . ?
F4 C16 C17 F5 -1.9(3) . . . . ?
F4 C16 C17 C12 -179.9(2) . . . . ?
F5 C17 C12 C13 -177.4(2) . . . . ?
F5 C17 C12 B1 -1.7(3) . . . . ?
F5 C17 C16 C15 176.1(2) . . . . ?
F6 C19 C18 C23 -174.1(2) . . . . ?
F6 C19 C18 B1 -0.6(3) . . . . ?
F6 C19 C20 F7 -3.1(3) . . . . ?
F6 C19 C20 C21 175.5(2) . . . . ?
F7 C20 C19 C18 178.2(2) . . . . ?
F7 C20 C21 F8 -0.6(3) . . . . ?
F7 C20 C21 C22 178.7(3) . . . . ?
F8 C21 C20 C19 -179.1(3) . . . . ?
F8 C21 C22 F9 1.8(3) . . . . ?
F8 C21 C22 C23 -179.5(3) . . . . ?
F9 C22 C21 C20 -177.6(3) . . . . ?
F9 C22 C23 F10 0.6(3) . . . . ?
F9 C22 C23 C18 179.2(2) . . . . ?
F10 C23 C18 C19 175.3(2) . . . . ?
F10 C23 C18 B1 2.0(3) . . . . ?
F10 C23 C22 C21 -178.1(2) . . . . ?
N1 C2 C3 C4 0.6(3) . . . . ?
N1 C1 C4 C5 2.3(2) . . 3_666 3_666 ?
N1 C1 C4 C3 -176.78(19) . . 3_666 3_666 ?
N1 C1 C1 N1 -180.0(2) . . 3_666 3_666 ?
N1 C1 C1 C4 0.7(2) . . 3_666 . ?
N1 B1 C6 C7 -175.41(16) . . 3_666 3_666 ?
N1 B1 C6 C5 1.3(2) . . 3_666 3_666 ?
N1 B1 C12 C13 83.1(2) . . . . ?
N1 B1 C12 C17 -92.18(19) . . . . ?
N1 B1 C18 C19 37.9(2) . . . . ?
N1 B1 C18 C23 -149.28(17) . . . . ?
C6 C7 C8 C9 2.0(3) . . . . ?
C6 C7 C8 C11 -178.8(2) . . . . ?
C6 C5 C10 C9 2.5(3) . . . . ?
C6 C5 C4 C3 -169.1(2) . . . . ?
C6 C5 C4 C1 9.9(2) . . . 3_666 ?
C6 B1 C12 C13 -157.83(19) 3_666 . . . ?
C6 B1 C12 C17 26.9(2) 3_666 . . . ?
C6 B1 C18 C19 -79.4(2) 3_666 . . . ?
C6 B1 C18 C23 93.41(19) 3_666 . . . ?
C7 C8 C9 C10 -2.5(3) . . . . ?
C8 C9 C10 C5 0.3(3) . . . . ?
C9 C10 C5 C4 -176.3(2) . . . . ?
C10 C5 C4 C3 9.7(3) . . . . ?
C10 C5 C4 C1 -171.3(2) . . . 3_666 ?
C5 C4 C3 C2 -177.5(2) . . . . ?
C5 C4 C1 C1 177.0(2) . . 3_666 . ?
C4 C1 C1 C4 180.0(3) . 3_666 . 3_666 ?
C12 C13 C14 C15 0.2(3) . . . . ?
C12 C17 C16 C15 -1.8(3) . . . . ?
C12 B1 C18 C19 154.26(19) . . . . ?
C12 B1 C18 C23 -32.9(2) . . . . ?
C13 C14 C15 C16 -1.6(3) . . . . ?
C14 C15 C16 C17 2.4(3) . . . . ?
C18 C19 C20 C21 -3.3(3) . . . . ?
C18 C23 C22 C21 0.5(3) . . . . ?
C19 C20 C21 C22 0.2(3) . . . . ?
C20 C21 C22 C23 1.1(3) . . . . ?

loop_
_restr_U_similar_atom_site_label_1
_restr_U_similar_atom_site_label_2
_restr_U_similar_weight_param
N3 C24 0.0020
N3 C25a 0.0020
C24 C25 0.0010
C24 C25a 0.0010
C25 C25a 0.0010
N3a C24a 0.0020
C24a C25a 0.0010
N4 C26 0.0020
N4 N4A 0.0020
N4 C26A 0.0020
C26 C27 0.0010
N4A C26A 0.0020
C26A C27A 0.0010
